data_8102326
loop_
_publ_author_name
'Yong-Li Yang'
'Feng-Ge Li'
'Qing-Juan Zhang'
'Yan-Feng Ding'
'Yu-Heng Deng'

_publ_contact_author
;
 Yuheng Deng
;
_publ_section_title
;
 Crystal structure of diaquadichloro(1,10-phenanthroline)chromium(III)
 chloride dihydrate, [CrCl2(C12H8N2)(H2O)2]Cl &#x00B7; 2H2O
;
_journal_issue 4
_journal_name_full 'Zeitschrift f\"ur Kristallographie - New Crystal Structures'
_journal_page_first 409
_journal_volume 223
_journal_year 2008
_chemical_formula_moiety 'C12H12Cl2CrN2O2, 2(H2O), Cl'
_chemical_formula_sum 'C12 H16 Cl3 Cr N2 O4'
_chemical_formula_weight 410.62
_chemical_name_systematic
; 
 diaqua-dichloro(1,10-phenanthroline)-chromium(iii)
 chloride dihydrate 
;
_space_group_IT_number 56
_symmetry_cell_setting orthorhombic
_symmetry_space_group_name_Hall '-P 2ab 2ac'
_symmetry_space_group_name_H-M 'P c c n'
_atom_sites_solution_hydrogens geom
_atom_sites_solution_primary direct
_atom_sites_solution_secondary difmap
_audit_creation_method SHELXL-97
_cell_angle_alpha 90.00
_cell_angle_beta 90.00
_cell_angle_gamma 90.00
_cell_formula_units_Z 4
_cell_length_a 6.851(2)
_cell_length_b 11.716(4)
_cell_length_c 21.283(7)
_cell_measurement_reflns_used 3982
_cell_measurement_temperature 293.15
_cell_measurement_theta_max 27.4719
_cell_measurement_theta_min 3.1230
_cell_volume 1708.3(10)
_computing_cell_refinement CrystalClear
_computing_data_collection 'CrystalClear (Rigaku/MSC Inc., 2005)'
_computing_data_reduction CrystalClear
_computing_molecular_graphics 'Diamond 3.1(Brandenburg, 2005)'
_computing_publication_material SHELXL-97
_computing_structure_refinement 'SHELXL-97 (Sheldrick, 1997)'
_computing_structure_solution 'SHELXS-97 (Sheldrick, 1990)'
_diffrn_ambient_temperature 293.15
_diffrn_detector_area_resol_mean 14.6306
_diffrn_measured_fraction_theta_full 0.998
_diffrn_measured_fraction_theta_max 0.998
_diffrn_measurement_details
;
scan:
    Number of images: 360
               Slice: -62.0000 - 118.0000
         Image width: 0.5000
            Exp time: 7.0000
       Rotation axis: Omega
               Omega: 0.0000
                 Chi: 45.0000
                 Phi: 0.0000
                 XTD: 50.3942
              2theta: 27.9292
scan:
    Number of images: 280
               Slice: -62.0000 - 78.0000
         Image width: 0.5000
            Exp time: 7.0000
       Rotation axis: Omega
               Omega: 0.0000
                 Chi: 45.0000
                 Phi: 90.0000
                 XTD: 50.3942
              2theta: 27.9292
scan:
    Number of images: 160
               Slice: -62.0000 - 18.0000
         Image width: 0.5000
            Exp time: 7.0000
       Rotation axis: Omega
               Omega: 0.0000
                 Chi: 45.0000
                 Phi: 180.0000
                 XTD: 50.3942
              2theta: 27.9292
 
;
_diffrn_measurement_device_details
;
AFC8: Eulerian 3-circle
;
_diffrn_measurement_device_type
;
Mercury70 (2x2 bin mode)
;
_diffrn_measurement_method CCD_Profile_fitting
_diffrn_radiation_monochromator 'Graphite Monochromator'
_diffrn_radiation_source 'Sealed tube'
_diffrn_radiation_type MoK\a
_diffrn_radiation_wavelength 0.7107
_diffrn_reflns_av_R_equivalents 0.0229
_diffrn_reflns_av_sigmaI/netI 0.0140
_diffrn_reflns_limit_h_max 8
_diffrn_reflns_limit_h_min -8
_diffrn_reflns_limit_k_max 14
_diffrn_reflns_limit_k_min -15
_diffrn_reflns_limit_l_max 25
_diffrn_reflns_limit_l_min -27
_diffrn_reflns_number 12175
_diffrn_reflns_theta_full 27.47
_diffrn_reflns_theta_max 27.47
_diffrn_reflns_theta_min 2.59
_exptl_absorpt_coefficient_mu 1.155
_exptl_absorpt_correction_T_max 1.0000
_exptl_absorpt_correction_T_min 0.7492
_exptl_absorpt_correction_type multi-scan
_exptl_absorpt_process_details SADABS
_exptl_crystal_colour Gray
_exptl_crystal_density_diffrn 1.597
_exptl_crystal_density_method 'not measured'
_exptl_crystal_description Prism
_exptl_crystal_F_000 836
_exptl_crystal_size_max 0.40
_exptl_crystal_size_mid 0.40
_exptl_crystal_size_min 0.08
_refine_diff_density_max 0.530
_refine_diff_density_min -0.587
_refine_diff_density_rms 0.071
_refine_ls_extinction_method none
_refine_ls_goodness_of_fit_ref 1.043
_refine_ls_hydrogen_treatment mixed
_refine_ls_matrix_type full
_refine_ls_number_parameters 117
_refine_ls_number_reflns 1959
_refine_ls_number_restraints 6
_refine_ls_restrained_S_all 1.053
_refine_ls_R_factor_all 0.0439
_refine_ls_R_factor_gt 0.0403
_refine_ls_shift/su_max 0.000
_refine_ls_shift/su_mean 0.000
_refine_ls_structure_factor_coef Fsqd
_refine_ls_weighting_details 'calc w=1/[\s^2^(Fo^2^)+(0.0745P)^2^+0.8680P] where P=(Fo^2^+2Fc^2^)/3'
_refine_ls_weighting_scheme calc
_refine_ls_wR_factor_gt 0.1339
_refine_ls_wR_factor_ref 0.1393
_reflns_number_gt 1809
_reflns_number_total 1959
_reflns_threshold_expression >2sigma(I)
_cod_data_source_file 1267-2360.cff
_cod_data_source_block
;
;
_cod_depositor_comments
;
The following automatic conversions were performed:
'_symmetry_cell_setting' value 'Orthorhombic' changed to 'orthorhombic'
according to '/home/saulius/struct/CIF-dictionaries/cif_core.dic'
dictionary named 'cif_core.dic' version 2.4.1 from
2010-06-29.

'_exptl_absorpt_correction_type' value 'Multi-scan' changed
to 'multi-scan' according to
'/home/saulius/struct/CIF-dictionaries/cif_core.dic' dictionary named
'cif_core.dic' version 2.4.1 from 2010-06-29.

Automatic conversion script
Id: cif_fix_enum 1555 2011-01-17 13:19:09Z saulius 
;
_cod_original_sg_symbol_H-M Pccn
_cod_database_code 8102326

loop_
_symmetry_equiv_pos_as_xyz
'x, y, z'
'-x+1/2, -y+1/2, z'
'-x, y+1/2, -z+1/2'
'x+1/2, -y, -z+1/2'
'-x, -y, -z'
'x-1/2, y-1/2, -z'
'x, -y-1/2, z-1/2'
'-x-1/2, y, z-1/2'

loop_
_atom_site_label
_atom_site_type_symbol
_atom_site_fract_x
_atom_site_fract_y
_atom_site_fract_z
_atom_site_U_iso_or_equiv
_atom_site_adp_type
_atom_site_occupancy
_atom_site_symmetry_multiplicity
_atom_site_calc_flag
_atom_site_refinement_flags
_atom_site_disorder_assembly
_atom_site_disorder_group
Cr1 Cr -0.2500 0.2500 0.38019(2) 0.0281(2) Uani 1 2 d S . .
Cl1 Cl -0.06184(8) 0.08577(5) 0.38060(3) 0.0376(2) Uani 1 1 d . . .
Cl2 Cl 0.2500 0.2500 0.23034(5) 0.0493(3) Uani 1 2 d S . .
O1 O -0.0752(3) 0.32190(17) 0.31791(9) 0.0483(5) Uani 1 1 d D . .
H1A H 0.012(5) 0.286(3) 0.2975(16) 0.081(12) Uiso 1 1 d D . .
H1B H -0.109(5) 0.374(2) 0.2928(15) 0.075(11) Uiso 1 1 d D . .
O2 O 0.1788(6) -0.0154(3) 0.25949(15) 0.0863(9) Uani 1 1 d D . .
H2A H 0.090(4) 0.014(4) 0.2340(17) 0.073(14) Uiso 1 1 d D . .
H2B H 0.282(3) 0.001(4) 0.2438(19) 0.090(16) Uiso 1 1 d D . .
N1 N -0.0836(2) 0.30874(15) 0.45399(9) 0.0286(4) Uani 1 1 d . . .
C1 C 0.0854(3) 0.36450(19) 0.45245(12) 0.0345(5) Uani 1 1 d . . .
H1 H 0.1398 0.3829 0.4137 0.041 Uiso 1 1 calc R . .
C2 C 0.1835(3) 0.3962(2) 0.50719(14) 0.0419(6) Uani 1 1 d . . .
H2 H 0.3016 0.4351 0.5046 0.050 Uiso 1 1 calc R . .
C3 C 0.1067(4) 0.3703(2) 0.56445(13) 0.0429(6) Uani 1 1 d . . .
H3 H 0.1716 0.3918 0.6010 0.051 Uiso 1 1 calc R . .
C4 C -0.0711(3) 0.3108(2) 0.56803(12) 0.0384(5) Uani 1 1 d . . .
C5 C -0.1601(3) 0.28100(18) 0.51120(10) 0.0294(4) Uani 1 1 d . . .
C6 C -0.1642(5) 0.2786(3) 0.62544(12) 0.0541(8) Uani 1 1 d . . .
H6 H -0.1056 0.2971 0.6635 0.065 Uiso 1 1 calc R . .

loop_
_atom_site_aniso_label
_atom_site_aniso_U_11
_atom_site_aniso_U_22
_atom_site_aniso_U_33
_atom_site_aniso_U_23
_atom_site_aniso_U_13
_atom_site_aniso_U_12
Cr1 0.0267(3) 0.0313(3) 0.0264(3) 0.000 0.000 -0.00104(17)
Cl1 0.0353(4) 0.0363(4) 0.0413(4) -0.0019(2) 0.0014(2) 0.0030(2)
Cl2 0.0375(5) 0.0698(7) 0.0406(6) 0.000 0.000 0.0014(4)
O1 0.0498(11) 0.0507(11) 0.0444(11) 0.0142(9) 0.0180(8) 0.0094(9)
O2 0.098(2) 0.081(2) 0.080(2) -0.0314(16) 0.024(2) -0.0177(19)
N1 0.0244(8) 0.0293(9) 0.0321(9) -0.0009(7) -0.0001(7) -0.0012(6)
C1 0.0262(10) 0.0328(11) 0.0446(13) 0.0005(9) 0.0026(9) -0.0017(8)
C2 0.0257(10) 0.0356(11) 0.0644(17) -0.0069(11) -0.0071(11) -0.0037(9)
C3 0.0349(12) 0.0468(14) 0.0470(14) -0.0119(11) -0.0138(11) 0.0002(10)
C4 0.0347(12) 0.0439(13) 0.0365(12) -0.0062(10) -0.0057(9) 0.0044(10)
C5 0.0257(10) 0.0321(11) 0.0304(10) -0.0022(8) -0.0016(8) 0.0016(8)
C6 0.0486(17) 0.082(2) 0.0317(14) -0.0060(12) -0.0072(11) 0.0015(16)

loop_
_atom_type_symbol
_atom_type_description
_atom_type_scat_dispersion_real
_atom_type_scat_dispersion_imag
_atom_type_scat_source
C C 0.0033 0.0016 'International Tables Vol C Tables 4.2.6.8 and 6.1.1.4'
H H 0.0000 0.0000 'International Tables Vol C Tables 4.2.6.8 and 6.1.1.4'
N N 0.0061 0.0033 'International Tables Vol C Tables 4.2.6.8 and 6.1.1.4'
O O 0.0106 0.0060 'International Tables Vol C Tables 4.2.6.8 and 6.1.1.4'
Cr Cr 0.3209 0.6236 'International Tables Vol C Tables 4.2.6.8 and 6.1.1.4'
Cl Cl 0.1484 0.1585 'International Tables Vol C Tables 4.2.6.8 and 6.1.1.4'

loop_
_geom_angle_atom_site_label_1
_geom_angle_atom_site_label_2
_geom_angle_atom_site_label_3
_geom_angle
_geom_angle_site_symmetry_1
_geom_angle_site_symmetry_3
_geom_angle_publ_flag
O1 Cr1 O1 95.69(13) . 2_455 ?
O1 Cr1 N1 91.93(9) . . ?
O1 Cr1 N1 171.95(8) 2_455 . ?
O1 Cr1 N1 171.95(8) . 2_455 ?
O1 Cr1 N1 91.93(9) 2_455 2_455 ?
N1 Cr1 N1 80.59(11) . 2_455 ?
O1 Cr1 Cl1 89.18(6) . 2_455 ?
O1 Cr1 Cl1 91.11(6) 2_455 2_455 ?
N1 Cr1 Cl1 91.58(5) . 2_455 ?
N1 Cr1 Cl1 88.08(5) 2_455 2_455 ?
O1 Cr1 Cl1 91.11(6) . . ?
O1 Cr1 Cl1 89.18(6) 2_455 . ?
N1 Cr1 Cl1 88.08(5) . . ?
N1 Cr1 Cl1 91.58(5) 2_455 . ?
Cl1 Cr1 Cl1 179.56(4) 2_455 . ?
Cr1 O1 H1A 124(3) . . ?
Cr1 O1 H1B 125(3) . . ?
H1A O1 H1B 103(3) . . ?
H2A O2 H2B 105(3) . . ?
C1 N1 C5 118.25(19) . . ?
C1 N1 Cr1 128.86(16) . . ?
C5 N1 Cr1 112.84(14) . . ?
N1 C1 C2 122.0(2) . . ?
N1 C1 H1 119.0 . . ?
C2 C1 H1 119.0 . . ?
C3 C2 C1 120.1(2) . . ?
C3 C2 H2 120.0 . . ?
C1 C2 H2 120.0 . . ?
C2 C3 C4 119.6(2) . . ?
C2 C3 H3 120.2 . . ?
C4 C3 H3 120.2 . . ?
C5 C4 C3 117.1(2) . . ?
C5 C4 C6 118.6(2) . . ?
C3 C4 C6 124.3(2) . . ?
N1 C5 C4 123.0(2) . . ?
N1 C5 C5 116.86(12) . 2_455 ?
C4 C5 C5 120.16(14) . 2_455 ?
C6 C6 C4 121.24(16) 2_455 . ?
C6 C6 H6 119.4 2_455 . ?
C4 C6 H6 119.4 . . ?

loop_
_geom_bond_atom_site_label_1
_geom_bond_atom_site_label_2
_geom_bond_distance
_geom_bond_site_symmetry_2
_geom_bond_publ_flag
Cr1 O1 1.9750(19) . ?
Cr1 O1 1.9750(19) 2_455 ?
Cr1 N1 2.0594(19) . ?
Cr1 N1 2.0594(19) 2_455 ?
Cr1 Cl1 2.3160(8) 2_455 ?
Cr1 Cl1 2.3160(8) . ?
O1 H1A 0.849(18) . ?
O1 H1B 0.845(18) . ?
O2 H2A 0.885(18) . ?
O2 H2B 0.808(19) . ?
N1 C1 1.329(3) . ?
N1 C5 1.365(3) . ?
C1 C2 1.395(4) . ?
C1 H1 0.9300 . ?
C2 C3 1.362(4) . ?
C2 H2 0.9300 . ?
C3 C4 1.405(3) . ?
C3 H3 0.9300 . ?
C4 C5 1.399(3) . ?
C4 C6 1.429(4) . ?
C5 C5 1.430(4) 2_455 ?
C6 C6 1.353(7) 2_455 ?
C6 H6 0.9300 . ?

loop_
_geom_hbond_atom_site_label_D
_geom_hbond_atom_site_label_H
_geom_hbond_atom_site_label_A
_geom_hbond_distance_DH
_geom_hbond_distance_HA
_geom_hbond_distance_DA
_geom_hbond_angle_DHA
_geom_hbond_site_symmetry_A
O1 H1A Cl2 0.849(18) 2.21(2) 3.024(2) 160(3) .
O1 H1B O2 0.845(18) 1.773(19) 2.617(3) 180(4) 3
O2 H2B Cl2 0.808(19) 2.94(5) 3.208(3) 102(4) .

loop_
_geom_torsion_atom_site_label_1
_geom_torsion_atom_site_label_2
_geom_torsion_atom_site_label_3
_geom_torsion_atom_site_label_4
_geom_torsion
_geom_torsion_site_symmetry_1
_geom_torsion_site_symmetry_2
_geom_torsion_site_symmetry_3
_geom_torsion_site_symmetry_4
_geom_torsion_publ_flag
O1 Cr1 N1 C1 -5.1(2) . . . . ?
O1 Cr1 N1 C1 156.1(5) 2_455 . . . ?
N1 Cr1 N1 C1 177.8(2) 2_455 . . . ?
Cl1 Cr1 N1 C1 -94.36(19) 2_455 . . . ?
Cl1 Cr1 N1 C1 85.92(19) . . . . ?
O1 Cr1 N1 C5 177.36(15) . . . . ?
O1 Cr1 N1 C5 -21.4(6) 2_455 . . . ?
N1 Cr1 N1 C5 0.34(10) 2_455 . . . ?
Cl1 Cr1 N1 C5 88.13(14) 2_455 . . . ?
Cl1 Cr1 N1 C5 -91.59(14) . . . . ?
C5 N1 C1 C2 -0.9(3) . . . . ?
Cr1 N1 C1 C2 -178.27(17) . . . . ?
N1 C1 C2 C3 -0.1(4) . . . . ?
C1 C2 C3 C4 0.4(4) . . . . ?
C2 C3 C4 C5 0.1(4) . . . . ?
C2 C3 C4 C6 179.6(3) . . . . ?
C1 N1 C5 C4 1.5(3) . . . . ?
Cr1 N1 C5 C4 179.29(17) . . . . ?
C1 N1 C5 C5 -178.7(2) . . . 2_455 ?
Cr1 N1 C5 C5 -0.9(3) . . . 2_455 ?
C3 C4 C5 N1 -1.1(3) . . . . ?
C6 C4 C5 N1 179.4(2) . . . . ?
C3 C4 C5 C5 179.1(3) . . . 2_455 ?
C6 C4 C5 C5 -0.3(4) . . . 2_455 ?
C5 C4 C6 C6 -0.7(6) . . . 2_455 ?
C3 C4 C6 C6 179.9(4) . . . 2_455 ?
